data_4512203
loop_
_publ_author_name
'Gajda, Katarzyna'
'Daszkiewicz, Zdzis\/law'
'Kozubek, Ewelina'
'Ejsmont, Krzysztof'
'Zarychta, Bartosz'

_publ_section_title
;
 Theoretical Multipolar Atom Model Transfer in Nitro-Derivatives
 ofN-Methylaniline
;
_journal_issue 11
_journal_name_full 'Crystal Growth &amp; Design'
_journal_page_first 5737
_journal_paper_doi 10.1021/cg500984p
_journal_volume 14
_journal_year 2014
_chemical_formula_moiety 'C7 H8 N2 O2'
_chemical_formula_sum 'C7 H8 N2 O2'
_chemical_formula_weight 152.15
_chemical_name_common N-methyl-N-2-nitrophenylaniline
_chemical_name_systematic
;
 ?
;
_space_group_crystal_system monoclinic
_space_group_IT_number 14
_space_group_name_Hall '-P 2ybc'
_space_group_name_H-M_alt 'P 1 21/c 1'
_symmetry_space_group_name_Hall '-P 2ybc'
_symmetry_space_group_name_H-M 'P 1 21/c 1'
_atom_sites_solution_hydrogens mixed
_audit_creation_method SHELXL-2013
_cell_angle_alpha 90
_cell_angle_beta 110.126(5)
_cell_angle_gamma 90
_cell_formula_units_Z 4
_cell_length_a 7.9822(3)
_cell_length_b 14.5859(5)
_cell_length_c 6.6663(3)
_cell_measurement_reflns_used 4896
_cell_measurement_temperature 150.0(1)
_cell_measurement_theta_max 25.99
_cell_measurement_theta_min 3.06
_cell_volume 728.75(5)
_computing_cell_refinement 'CrysAlis RED (Oxford Diffraction, 2007)'
_computing_data_collection 'CrysAlis CCD (Oxford Diffraction, 2007)'
_computing_data_reduction 'CrysAlis RED (Oxford Diffraction, 2007)'
_computing_molecular_graphics 'SHELXTL (Sheldrick, 2008)'
_computing_structure_refinement 'SHELXL-2013 (Sheldrick, 2013)'
_computing_structure_solution 'SHELXS-2013 (Sheldrick, 2013)'
_diffrn_ambient_temperature 150.0(1)
_diffrn_detector_area_resol_mean 10.4508
_diffrn_measured_fraction_theta_full 0.998
_diffrn_measured_fraction_theta_max 0.999
_diffrn_measurement_device '4-circle kappa geometry goniometer'
_diffrn_measurement_device_type 'Oxford Diffraction Xcalibur System'
_diffrn_measurement_method \w--scan
_diffrn_radiation_monochromator graphite
_diffrn_radiation_source 'Enhance (Mo) X-ray Source'
_diffrn_radiation_type 'Mo K\a'
_diffrn_radiation_wavelength 0.71073
_diffrn_reflns_av_R_equivalents 0.0169
_diffrn_reflns_av_unetI/netI 0.0146
_diffrn_reflns_Laue_measured_fraction_full 0.998
_diffrn_reflns_Laue_measured_fraction_max 0.999
_diffrn_reflns_limit_h_max 9
_diffrn_reflns_limit_h_min -9
_diffrn_reflns_limit_k_max 17
_diffrn_reflns_limit_k_min -17
_diffrn_reflns_limit_l_max 6
_diffrn_reflns_limit_l_min -8
_diffrn_reflns_number 4896
_diffrn_reflns_point_group_measured_fraction_full 0.998
_diffrn_reflns_point_group_measured_fraction_max 0.999
_diffrn_reflns_theta_full 25.242
_diffrn_reflns_theta_max 25.985
_diffrn_reflns_theta_min 3.056
_diffrn_standards_decay_% 0
_diffrn_standards_interval_count 0
_diffrn_standards_interval_time 0
_diffrn_standards_number 0
_exptl_absorpt_coefficient_mu 0.104
_exptl_absorpt_correction_type none
_exptl_crystal_colour orange
_exptl_crystal_density_diffrn 1.387
_exptl_crystal_density_method 'not measured'
_exptl_crystal_description irregular
_exptl_crystal_F_000 320
_exptl_crystal_size_max 0.5
_exptl_crystal_size_mid 0.4
_exptl_crystal_size_min 0.1
_refine_diff_density_max 0.179
_refine_diff_density_min -0.188
_refine_diff_density_rms 0.034
_refine_ls_extinction_method none
_refine_ls_goodness_of_fit_ref 1.094
_refine_ls_hydrogen_treatment mixed
_refine_ls_matrix_type full
_refine_ls_number_parameters 104
_refine_ls_number_reflns 1433
_refine_ls_number_restraints 0
_refine_ls_restrained_S_all 1.094
_refine_ls_R_factor_all 0.0376
_refine_ls_R_factor_gt 0.0314
_refine_ls_shift/su_max 0.000
_refine_ls_shift/su_mean 0.000
_refine_ls_structure_factor_coef Fsqd
_refine_ls_weighting_details 'w=1/[\s^2^(Fo^2^)+(0.0563P)^2^+0.0379P] where P=(Fo^2^+2Fc^2^)/3'
_refine_ls_weighting_scheme calc
_refine_ls_wR_factor_gt 0.0891
_refine_ls_wR_factor_ref 0.0915
_reflns_Friedel_coverage 0.000
_reflns_number_gt 1204
_reflns_number_total 1433
_reflns_threshold_expression 'I > 2\s(I)'
_cod_data_source_file cg500984p_si_003.cif
_cod_data_source_block I
_cod_depositor_comments 'Adding full bibliography for 4512203--4512205.cif.'
_cod_database_code 4512203
_shelx_space_group_comment
;
The symmetry employed for this shelxl refinement is uniquely defined
by the following loop, which should always be used as a source of
symmetry information in preference to the above space-group names.
They are only intended as comments.
;
_shelxl_version_number 2013-4

loop_
_space_group_symop_operation_xyz
'x, y, z'
'-x, y+1/2, -z+1/2'
'-x, -y, -z'
'x, -y-1/2, z-1/2'

loop_
_atom_site_label
_atom_site_type_symbol
_atom_site_fract_x
_atom_site_fract_y
_atom_site_fract_z
_atom_site_U_iso_or_equiv
_atom_site_adp_type
_atom_site_occupancy
_atom_site_site_symmetry_order
_atom_site_calc_flag
_atom_site_refinement_flags_posn
_atom_site_refinement_flags_adp
O1 O 0.86347(10) 0.06255(5) 0.04307(12) 0.0329(2) Uani 1 1 d . .
O2 O 0.64999(11) 0.16033(6) -0.07405(16) 0.0507(3) Uani 1 1 d . .
N1 N 1.19624(12) 0.11668(6) 0.20116(14) 0.0271(2) Uani 1 1 d . .
H1 H 1.1226(17) 0.0703(8) 0.1520(19) 0.033 Uiso 1 1 d . U
N2 N 0.81018(12) 0.14315(6) 0.01261(14) 0.0285(2) Uani 1 1 d . .
C1 C 1.12151(14) 0.20033(7) 0.16946(15) 0.0241(3) Uani 1 1 d . .
C2 C 0.93510(14) 0.21655(6) 0.07795(15) 0.0247(3) Uani 1 1 d . .
C3 C 0.86524(16) 0.30571(7) 0.04708(17) 0.0314(3) Uani 1 1 d . .
H3 H 0.7426 0.3143 -0.0141 0.038 Uiso 1 1 calc R U
C4 C 0.97538(19) 0.38019(7) 0.10591(18) 0.0367(3) Uani 1 1 d . .
H4 H 0.9286 0.4392 0.0859 0.044 Uiso 1 1 calc R U
C5 C 1.15904(19) 0.36620(8) 0.19646(18) 0.0361(3) Uani 1 1 d . .
H5 H 1.2347 0.4166 0.2369 0.043 Uiso 1 1 calc R U
C6 C 1.22958(16) 0.28015(8) 0.22672(16) 0.0311(3) Uani 1 1 d . .
H6 H 1.3527 0.2734 0.2869 0.037 Uiso 1 1 calc R U
C7 C 1.38694(15) 0.10084(9) 0.28167(19) 0.0389(3) Uani 1 1 d . .
H7A H 1.4100 0.0364 0.2774 0.058 Uiso 1 1 calc R U
H7B H 1.4360 0.1223 0.4263 0.058 Uiso 1 1 calc R U
H7C H 1.4413 0.1333 0.1946 0.058 Uiso 1 1 calc R U

loop_
_atom_site_aniso_label
_atom_site_aniso_U_11
_atom_site_aniso_U_22
_atom_site_aniso_U_33
_atom_site_aniso_U_23
_atom_site_aniso_U_13
_atom_site_aniso_U_12
O1 0.0337(4) 0.0223(4) 0.0428(5) -0.0016(3) 0.0130(4) -0.0020(3)
O2 0.0250(5) 0.0473(6) 0.0731(7) 0.0008(5) 0.0083(4) 0.0033(4)
N1 0.0266(5) 0.0264(5) 0.0266(5) -0.0007(3) 0.0070(4) -0.0002(4)
N2 0.0265(5) 0.0300(5) 0.0300(5) 0.0002(4) 0.0110(4) 0.0008(4)
C1 0.0308(6) 0.0263(6) 0.0170(5) -0.0004(4) 0.0105(4) -0.0017(4)
C2 0.0325(6) 0.0236(6) 0.0205(5) -0.0005(4) 0.0122(4) -0.0011(4)
C3 0.0411(6) 0.0298(6) 0.0268(5) 0.0034(4) 0.0161(5) 0.0080(5)
C4 0.0642(9) 0.0220(5) 0.0308(6) 0.0015(4) 0.0250(6) 0.0038(5)
C5 0.0589(8) 0.0268(6) 0.0290(6) -0.0066(4) 0.0232(5) -0.0136(5)
C6 0.0371(6) 0.0342(6) 0.0237(5) -0.0047(4) 0.0125(5) -0.0094(5)
C7 0.0297(6) 0.0455(7) 0.0373(6) 0.0016(5) 0.0064(5) 0.0053(5)

loop_
_atom_type_symbol
_atom_type_description
_atom_type_scat_dispersion_real
_atom_type_scat_dispersion_imag
_atom_type_scat_source
C C 0.0033 0.0016 'International Tables Vol C Tables 4.2.6.8 and 6.1.1.4'
H H 0.0000 0.0000 'International Tables Vol C Tables 4.2.6.8 and 6.1.1.4'
N N 0.0061 0.0033 'International Tables Vol C Tables 4.2.6.8 and 6.1.1.4'
O O 0.0106 0.0060 'International Tables Vol C Tables 4.2.6.8 and 6.1.1.4'

loop_
_geom_angle_atom_site_label_1
_geom_angle_atom_site_label_2
_geom_angle_atom_site_label_3
_geom_angle
C1 N1 C7 123.84(10)
C1 N1 H1 115.8(8)
C7 N1 H1 119.8(8)
O2 N2 O1 120.64(9)
O2 N2 C2 119.59(9)
O1 N2 C2 119.76(9)
N1 C1 C2 124.20(9)
N1 C1 C6 120.44(10)
C2 C1 C6 115.37(9)
C3 C2 C1 121.50(10)
C3 C2 N2 116.79(10)
C1 C2 N2 121.71(9)
C4 C3 C2 120.72(11)
C4 C3 H3 119.6
C2 C3 H3 119.6
C3 C4 C5 118.95(10)
C3 C4 H4 120.5
C5 C4 H4 120.5
C6 C5 C4 121.22(11)
C6 C5 H5 119.4
C4 C5 H5 119.4
C5 C6 C1 122.24(11)
C5 C6 H6 118.9
C1 C6 H6 118.9
N1 C7 H7A 109.5
N1 C7 H7B 109.5
H7A C7 H7B 109.5
N1 C7 H7C 109.5
H7A C7 H7C 109.5
H7B C7 H7C 109.5

loop_
_geom_bond_atom_site_label_1
_geom_bond_atom_site_label_2
_geom_bond_distance
O1 N2 1.2429(11)
O2 N2 1.2341(12)
N1 C1 1.3426(13)
N1 C7 1.4478(14)
N1 H1 0.882(13)
N2 C2 1.4252(13)
C1 C2 1.4203(15)
C1 C6 1.4208(15)
C2 C3 1.4020(14)
C3 C4 1.3674(17)
C3 H3 0.9300
C4 C5 1.3951(18)
C4 H4 0.9300
C5 C6 1.3619(16)
C5 H5 0.9300
C6 H6 0.9300
C7 H7A 0.9600
C7 H7B 0.9600
C7 H7C 0.9600

loop_
_geom_hbond_atom_site_label_D
_geom_hbond_atom_site_label_H
_geom_hbond_atom_site_label_A
_geom_hbond_distance_DH
_geom_hbond_distance_HA
_geom_hbond_distance_DA
_geom_hbond_angle_DHA
_geom_hbond_site_symmetry_A
N1 H1 O1 0.882(13) 1.945(13) 2.6198(12) 132.1(10) .
N1 H1 O1 0.882(13) 2.358(12) 3.0296(12) 133.1(10) 3_755
C6 H6 O2 0.93 2.43 3.2729(14) 150.5 4_666

loop_
_geom_torsion_atom_site_label_1
_geom_torsion_atom_site_label_2
_geom_torsion_atom_site_label_3
_geom_torsion_atom_site_label_4
_geom_torsion
C7 N1 C1 C2 175.83(9)
C7 N1 C1 C6 -3.68(15)
N1 C1 C2 C3 -179.38(9)
C6 C1 C2 C3 0.16(14)
N1 C1 C2 N2 0.45(16)
C6 C1 C2 N2 179.99(8)
O2 N2 C2 C3 2.74(14)
O1 N2 C2 C3 -177.37(9)
O2 N2 C2 C1 -177.10(10)
O1 N2 C2 C1 2.79(14)
C1 C2 C3 C4 -0.42(16)
N2 C2 C3 C4 179.74(9)
C2 C3 C4 C5 0.32(16)
C3 C4 C5 C6 0.03(16)
C4 C5 C6 C1 -0.30(16)
N1 C1 C6 C5 179.75(9)
C2 C1 C6 C5 0.20(15)
